data_7020292
loop_
_publ_author_name
'Bai, Shi-Qiang'
'Fang, Chen-Jie'
'He, Zheng'
'Gao, En-Qing'
'Yan, Chun-Hua'
'Hor, T. S. Andy'

_publ_section_title
;
 Chelating Schiff base assisted azide-bridged Mn(ii), Ni(ii) and Cu(ii)
 magnetic coordination polymers.
;
_journal_issue 43
_journal_name_full 'Dalton transactions (Cambridge, England : 2003)'
_journal_page_first 13379
_journal_page_last 13387
_journal_paper_doi 10.1039/c2dt31186k
_journal_volume 41
_journal_year 2012
_chemical_formula_sum 'C14 H16 Cl N7 Ni O4'
_chemical_formula_weight 440.50
_chemical_name_systematic
;
?
;
_space_group_IT_number 14
_symmetry_cell_setting monoclinic
_symmetry_space_group_name_Hall '-P 2ybc'
_symmetry_space_group_name_H-M 'P 1 21/c 1'
_atom_sites_solution_hydrogens geom
_atom_sites_solution_primary direct
_atom_sites_solution_secondary difmap
_audit_creation_method SHELXL-97
_cell_angle_alpha 90.00
_cell_angle_beta 108.102(2)
_cell_angle_gamma 90.00
_cell_formula_units_Z 4
_cell_length_a 12.4066(11)
_cell_length_b 19.6819(12)
_cell_length_c 8.0216(5)
_cell_measurement_reflns_used 22341
_cell_measurement_temperature 293(2)
_cell_measurement_theta_max 25.028
_cell_measurement_theta_min 3.395
_cell_volume 1861.8(2)
_computing_cell_refinement 'HKL Scalepack (Otwinowski & Minor, 1997)'
_computing_data_collection 'KappaCCD (Nonius B. V., 1998)'
_computing_data_reduction 'HKL Denzo (Otwinowski & Minor, 1997) & maXus (Mackay et al., 1998)'
_computing_molecular_graphics 'Bruker SHELXTL V5.1 (Sheldrick, 1998)'
_computing_publication_material 'SHELXL-97 (Sheldrick, 1997)'
_computing_structure_refinement 'SHELXL-97 (Sheldrick, 1997)'
_computing_structure_solution 'SHELXS-97 (Sheldrick, 1997)'
_diffrn_ambient_temperature 293(2)
_diffrn_detector_area_resol_mean 0.76
_diffrn_measured_fraction_theta_full 0.994
_diffrn_measured_fraction_theta_max 0.994
_diffrn_measurement_device_type 'NONIUS KappaCCD'
_diffrn_measurement_method CCD
_diffrn_radiation_monochromator graphite
_diffrn_radiation_source 'fine-focus sealed tube'
_diffrn_radiation_type MoK\a
_diffrn_radiation_wavelength 0.71073
_diffrn_reflns_av_R_equivalents 0.2919
_diffrn_reflns_av_sigmaI/netI 0.2699
_diffrn_reflns_limit_h_max 14
_diffrn_reflns_limit_h_min -14
_diffrn_reflns_limit_k_max 23
_diffrn_reflns_limit_k_min -23
_diffrn_reflns_limit_l_max 9
_diffrn_reflns_limit_l_min -9
_diffrn_reflns_number 27270
_diffrn_reflns_theta_full 25.04
_diffrn_reflns_theta_max 25.04
_diffrn_reflns_theta_min 3.46
_diffrn_standards_decay_% none
_exptl_absorpt_coefficient_mu 1.222
_exptl_absorpt_correction_T_max 0.984
_exptl_absorpt_correction_T_min 0.896
_exptl_absorpt_correction_type empirical
_exptl_absorpt_process_details '(Blessing, 1995, 1997)'
_exptl_crystal_colour brown
_exptl_crystal_density_diffrn 1.572
_exptl_crystal_density_method 'not measured'
_exptl_crystal_description prism
_exptl_crystal_F_000 904
_exptl_crystal_size_max 0.08
_exptl_crystal_size_mid 0.02
_exptl_crystal_size_min 0.017
_refine_diff_density_max 0.291
_refine_diff_density_min -0.296
_refine_diff_density_rms 0.068
_refine_ls_extinction_coef 0.0010(3)
_refine_ls_extinction_expression Fc^*^=kFc[1+0.001xFc^2^\l^3^/sin(2\q)]^-1/4^
_refine_ls_extinction_method SHELXL
_refine_ls_goodness_of_fit_ref 0.820
_refine_ls_hydrogen_treatment constr
_refine_ls_matrix_type full
_refine_ls_number_parameters 247
_refine_ls_number_reflns 3268
_refine_ls_number_restraints 0
_refine_ls_restrained_S_all 0.820
_refine_ls_R_factor_all 0.2377
_refine_ls_R_factor_gt 0.0560
_refine_ls_shift/su_max 0.000
_refine_ls_shift/su_mean 0.000
_refine_ls_structure_factor_coef Fsqd
_refine_ls_weighting_details 'calc w=1/[\s^2^(Fo^2^)+(0.0213P)^2^+0.0000P] where P=(Fo^2^+2Fc^2^)/3'
_refine_ls_weighting_scheme calc
_refine_ls_wR_factor_gt 0.0642
_refine_ls_wR_factor_ref 0.0884
_reflns_number_gt 1117
_reflns_number_total 3268
_reflns_threshold_expression >2sigma(I)
_cod_data_source_file c2dt31186k.txt
_cod_data_source_block 2
_cod_original_sg_symbol_H-M P2(1)/c
_cod_database_code 7020292

loop_
_symmetry_equiv_pos_as_xyz
'x, y, z'
'-x, y+1/2, -z+1/2'
'-x, -y, -z'
'x, -y-1/2, z-1/2'

loop_
_atom_site_label
_atom_site_type_symbol
_atom_site_fract_x
_atom_site_fract_y
_atom_site_fract_z
_atom_site_U_iso_or_equiv
_atom_site_adp_type
_atom_site_occupancy
_atom_site_symmetry_multiplicity
_atom_site_calc_flag
_atom_site_refinement_flags
Ni1 Ni 0.27160(7) 0.34492(4) 0.80394(9) 0.0539(3) Uani 1 1 d .
N1 N 0.4242(4) 0.3447(3) 1.0030(6) 0.0594(13) Uani 1 1 d .
N2 N 0.2215(5) 0.3811(2) 1.0113(7) 0.0625(14) Uani 1 1 d .
N3 N 0.1160(4) 0.3500(3) 0.6128(5) 0.0576(14) Uani 1 1 d .
N4 N 0.2779(5) 0.4412(3) 0.7088(7) 0.0725(17) Uani 1 1 d .
N5 N 0.3484(4) 0.3135(2) 0.6165(6) 0.0686(16) Uani 1 1 d .
N6 N 0.2951(4) 0.2839(2) 0.4895(7) 0.0538(14) Uani 1 1 d .
N7 N 0.2417(4) 0.2562(2) 0.3586(5) 0.0661(16) Uani 1 1 d .
C1 C 0.5221(6) 0.3216(3) 0.9988(8) 0.068(2) Uani 1 1 d .
H1 H 0.5306 0.3113 0.8904 0.082 Uiso 1 1 calc R
C2 C 0.6139(6) 0.3118(3) 1.1480(10) 0.084(2) Uani 1 1 d .
H2 H 0.6816 0.2938 1.1408 0.101 Uiso 1 1 calc R
C3 C 0.6020(7) 0.3291(4) 1.3041(9) 0.089(2) Uani 1 1 d .
H3 H 0.6630 0.3239 1.4058 0.107 Uiso 1 1 calc R
C4 C 0.5011(6) 0.3545(3) 1.3151(8) 0.078(2) Uani 1 1 d .
H4 H 0.4923 0.3669 1.4220 0.093 Uiso 1 1 calc R
C5 C 0.4139(6) 0.3604(3) 1.1605(8) 0.0596(18) Uani 1 1 d .
C6 C 0.3019(7) 0.3840(3) 1.1545(8) 0.075(2) Uani 1 1 d .
H6 H 0.2892 0.4010 1.2549 0.089 Uiso 1 1 calc R
C7 C 0.1075(6) 0.4020(3) 0.9998(7) 0.093(2) Uani 1 1 d .
H7A H 0.0565 0.3644 0.9612 0.139 Uiso 1 1 calc R
H7B H 0.0846 0.4387 0.9175 0.139 Uiso 1 1 calc R
H7C H 0.1059 0.4168 1.1130 0.139 Uiso 1 1 calc R
C8 C 0.0381(6) 0.3014(4) 0.5660(8) 0.074(2) Uani 1 1 d .
H8 H 0.0492 0.2616 0.6316 0.089 Uiso 1 1 calc R
C9 C -0.0601(6) 0.3076(5) 0.4219(10) 0.099(3) Uani 1 1 d .
H9 H -0.1133 0.2728 0.3905 0.119 Uiso 1 1 calc R
C10 C -0.0743(8) 0.3671(5) 0.3295(10) 0.105(3) Uani 1 1 d .
H10 H -0.1388 0.3730 0.2335 0.126 Uiso 1 1 calc R
C11 C 0.0045(8) 0.4180(4) 0.3753(10) 0.093(3) Uani 1 1 d .
H11 H -0.0053 0.4584 0.3120 0.112 Uiso 1 1 calc R
C12 C 0.0997(7) 0.4073(5) 0.5198(9) 0.069(2) Uani 1 1 d .
C13 C 0.1915(8) 0.4564(3) 0.5798(9) 0.077(2) Uani 1 1 d .
H13 H 0.1871 0.4983 0.5245 0.093 Uiso 1 1 calc R
C14 C 0.3718(5) 0.4895(3) 0.7667(8) 0.111(3) Uani 1 1 d .
H14A H 0.3491 0.5324 0.7098 0.167 Uiso 1 1 calc R
H14B H 0.4360 0.4724 0.7370 0.167 Uiso 1 1 calc R
H14C H 0.3920 0.4954 0.8915 0.167 Uiso 1 1 calc R
Cl1 Cl 0.2402(2) 0.59381(13) 1.2002(3) 0.0993(7) Uani 1 1 d .
O1 O 0.3381(6) 0.5686(5) 1.2988(9) 0.268(5) Uani 1 1 d .
O2 O 0.2395(7) 0.6605(3) 1.1711(10) 0.245(4) Uani 1 1 d .
O3 O 0.2142(7) 0.5653(3) 1.0437(7) 0.245(4) Uani 1 1 d .
O4 O 0.1627(6) 0.5779(4) 1.2788(10) 0.256(4) Uani 1 1 d .

loop_
_atom_site_aniso_label
_atom_site_aniso_U_11
_atom_site_aniso_U_22
_atom_site_aniso_U_33
_atom_site_aniso_U_23
_atom_site_aniso_U_13
_atom_site_aniso_U_12
Ni1 0.0571(5) 0.0558(5) 0.0462(4) 0.0009(5) 0.0122(3) -0.0009(6)
N1 0.062(4) 0.062(4) 0.053(3) -0.009(3) 0.015(3) -0.002(4)
N2 0.069(4) 0.057(4) 0.069(4) -0.003(3) 0.033(3) 0.002(3)
N3 0.047(4) 0.066(4) 0.054(3) 0.004(4) 0.009(3) 0.003(4)
N4 0.087(5) 0.056(4) 0.080(4) 0.007(3) 0.033(4) 0.000(4)
N5 0.066(4) 0.080(4) 0.054(3) -0.010(3) 0.011(3) -0.008(3)
N6 0.048(4) 0.054(4) 0.060(4) 0.010(3) 0.019(3) 0.008(3)
N7 0.068(4) 0.061(4) 0.058(3) -0.003(3) 0.003(3) 0.007(3)
C1 0.069(5) 0.075(6) 0.054(4) -0.006(4) 0.009(4) 0.002(4)
C2 0.066(6) 0.092(6) 0.081(5) -0.005(4) 0.003(5) -0.004(4)
C3 0.077(6) 0.095(7) 0.076(5) 0.009(5) -0.004(5) -0.019(5)
C4 0.081(5) 0.082(6) 0.063(4) 0.001(4) 0.011(4) -0.034(5)
C5 0.053(5) 0.058(5) 0.063(5) -0.002(4) 0.011(4) -0.011(4)
C6 0.100(6) 0.072(5) 0.051(4) -0.003(4) 0.024(4) -0.016(5)
C7 0.086(6) 0.110(6) 0.093(5) 0.000(4) 0.044(4) 0.018(5)
C8 0.053(5) 0.096(6) 0.062(4) 0.011(4) 0.003(4) 0.003(5)
C9 0.055(6) 0.140(9) 0.096(6) -0.010(5) 0.016(5) -0.004(5)
C10 0.077(7) 0.154(11) 0.079(6) 0.019(6) 0.016(5) 0.034(7)
C11 0.096(7) 0.116(8) 0.076(6) 0.030(5) 0.039(5) 0.033(6)
C12 0.073(6) 0.083(7) 0.053(5) 0.011(5) 0.019(4) 0.027(5)
C13 0.109(7) 0.050(5) 0.085(6) 0.019(4) 0.048(5) 0.024(5)
C14 0.112(6) 0.082(6) 0.141(6) 0.003(5) 0.040(5) -0.036(5)
Cl1 0.0971(17) 0.120(2) 0.0723(12) 0.0072(15) 0.0142(12) -0.0045(17)
O1 0.146(6) 0.406(13) 0.185(7) -0.006(6) -0.046(5) 0.071(7)
O2 0.376(11) 0.061(4) 0.361(9) 0.023(6) 0.208(8) -0.003(7)
O3 0.415(12) 0.198(7) 0.084(4) -0.019(5) 0.022(6) -0.025(7)
O4 0.173(7) 0.383(12) 0.256(8) 0.168(7) 0.130(6) 0.060(6)

loop_
_atom_type_symbol
_atom_type_description
_atom_type_scat_dispersion_real
_atom_type_scat_dispersion_imag
_atom_type_scat_source
C C 0.0033 0.0016 'International Tables Vol C Tables 4.2.6.8 and 6.1.1.4'
H H 0.0000 0.0000 'International Tables Vol C Tables 4.2.6.8 and 6.1.1.4'
N N 0.0061 0.0033 'International Tables Vol C Tables 4.2.6.8 and 6.1.1.4'
O O 0.0106 0.0060 'International Tables Vol C Tables 4.2.6.8 and 6.1.1.4'
Cl Cl 0.1484 0.1585 'International Tables Vol C Tables 4.2.6.8 and 6.1.1.4'
Ni Ni 0.3393 1.1124 'International Tables Vol C Tables 4.2.6.8 and 6.1.1.4'

loop_
_geom_angle_atom_site_label_1
_geom_angle_atom_site_label_2
_geom_angle_atom_site_label_3
_geom_angle
_geom_angle_site_symmetry_1
_geom_angle_site_symmetry_3
N4 Ni1 N3 79.3(2) . .
N4 Ni1 N1 99.1(2) . .
N3 Ni1 N1 176.5(2) . .
N4 Ni1 N2 92.13(19) . .
N3 Ni1 N2 97.8(2) . .
N1 Ni1 N2 79.1(2) . .
N4 Ni1 N7 169.7(2) . 4_566
N3 Ni1 N7 90.9(2) . 4_566
N1 Ni1 N7 90.91(18) . 4_566
N2 Ni1 N7 92.37(17) . 4_566
N4 Ni1 N5 85.86(19) . .
N3 Ni1 N5 90.56(17) . .
N1 Ni1 N5 92.4(2) . .
N2 Ni1 N5 170.9(2) . .
N7 Ni1 N5 91.1(2) 4_566 .
C1 N1 C5 117.7(5) . .
C1 N1 Ni1 128.1(4) . .
C5 N1 Ni1 113.2(4) . .
C6 N2 C7 121.5(6) . .
C6 N2 Ni1 113.2(4) . .
C7 N2 Ni1 125.2(4) . .
C8 N3 C12 118.7(6) . .
C8 N3 Ni1 127.4(5) . .
C12 N3 Ni1 113.6(5) . .
C13 N4 C14 119.5(6) . .
C13 N4 Ni1 113.5(5) . .
C14 N4 Ni1 126.9(4) . .
N6 N5 Ni1 120.3(4) . .
N5 N6 N7 177.6(6) . .
N6 N7 Ni1 122.3(4) . 4_565
N1 C1 C2 123.2(6) . .
C3 C2 C1 117.9(7) . .
C2 C3 C4 121.1(7) . .
C5 C4 C3 116.7(6) . .
N1 C5 C4 123.4(6) . .
N1 C5 C6 114.3(6) . .
C4 C5 C6 122.3(7) . .
N2 C6 C5 119.5(6) . .
N3 C8 C9 122.7(7) . .
C10 C9 C8 117.1(8) . .
C9 C10 C11 121.4(9) . .
C10 C11 C12 117.7(8) . .
N3 C12 C11 122.4(8) . .
N3 C12 C13 114.2(7) . .
C11 C12 C13 123.4(9) . .
N4 C13 C12 119.2(7) . .
O3 Cl1 O1 108.5(5) . .
O3 Cl1 O2 105.4(4) . .
O1 Cl1 O2 115.3(6) . .
O3 Cl1 O4 110.4(6) . .
O1 Cl1 O4 107.0(5) . .
O2 Cl1 O4 110.2(5) . .

loop_
_geom_bond_atom_site_label_1
_geom_bond_atom_site_label_2
_geom_bond_distance
_geom_bond_site_symmetry_2
Ni1 N4 2.054(5) .
Ni1 N3 2.061(4) .
Ni1 N1 2.063(4) .
Ni1 N2 2.074(4) .
Ni1 N7 2.097(5) 4_566
Ni1 N5 2.107(5) .
N1 C1 1.307(6) .
N1 C5 1.345(6) .
N2 C6 1.268(6) .
N2 C7 1.448(6) .
N3 C8 1.329(7) .
N3 C12 1.334(7) .
N4 C13 1.272(6) .
N4 C14 1.463(6) .
N5 N6 1.182(5) .
N6 N7 1.185(5) .
N7 Ni1 2.097(5) 4_565
C1 C2 1.386(7) .
C2 C3 1.349(7) .
C3 C4 1.376(8) .
C4 C5 1.374(7) .
C5 C6 1.451(7) .
C8 C9 1.400(7) .
C9 C10 1.367(8) .
C10 C11 1.369(9) .
C11 C12 1.390(8) .
C12 C13 1.456(8) .
Cl1 O3 1.320(5) .
Cl1 O1 1.323(6) .
Cl1 O2 1.332(6) .
Cl1 O4 1.340(6) .
